data_7058869
loop_
_publ_author_name
'Du, Rongkai'
'Xu, Juan'
'Zhang, Lei'
'Ning, Lifeng'
'Li, Shan'

_publ_section_title
;
 Ethinyl estradiol cocrystals assembled by chain structures: improvement
 in stability and solubility
;
_journal_issue 43
_journal_name_full 'New Journal of Chemistry'
_journal_page_first 16889
_journal_paper_doi 10.1039/C9NJ04147H
_journal_volume 43
_journal_year 2019
_chemical_absolute_configuration syn
_chemical_formula_moiety 'C20 H24 O2, C6 H6 N2 O'
_chemical_formula_sum 'C26 H30 N2 O3'
_chemical_formula_weight 418.52
_space_group_crystal_system monoclinic
_space_group_IT_number 4
_space_group_name_Hall 'P 2yb'
_space_group_name_H-M_alt 'P 1 21 1'
_symmetry_space_group_name_Hall 'P 2yb'
_symmetry_space_group_name_H-M 'P 1 21 1'
_atom_sites_solution_hydrogens mixed
_atom_sites_solution_primary direct
_audit_creation_date 2019-07-03
_audit_creation_method
;
Olex2 1.2
(compiled 2018.05.29 svn.r3508 for OlexSys, GUI svn.r5506)
;
_audit_update_record
;
2019-07-05 deposited with the CCDC.    2019-10-03 downloaded from the CCDC.
;
_cell_angle_alpha 90
_cell_angle_beta 99.603(6)
_cell_angle_gamma 90
_cell_formula_units_Z 2
_cell_length_a 10.9589(7)
_cell_length_b 7.4707(4)
_cell_length_c 14.1977(8)
_cell_measurement_reflns_used 2964
_cell_measurement_temperature 298(10)
_cell_measurement_theta_max 28.2720
_cell_measurement_theta_min 3.4840
_cell_volume 1146.09(12)
_computing_cell_refinement 'CrysAlisPro 1.171.38.41 (Rigaku OD, 2015)'
_computing_data_collection 'CrysAlisPro 1.171.38.41 (Rigaku OD, 2015)'
_computing_data_reduction 'CrysAlisPro 1.171.38.41 (Rigaku OD, 2015)'
_computing_molecular_graphics 'Olex2 (Dolomanov et al., 2009)'
_computing_publication_material 'Olex2 (Dolomanov et al., 2009)'
_computing_structure_refinement 'ShelXL (Sheldrick, 2015)'
_computing_structure_solution 'ShelXS (Sheldrick, 2008)'
_diffrn_ambient_environment air
_diffrn_ambient_temperature 298(10)
_diffrn_detector 'CCD plate'
_diffrn_detector_area_resol_mean 16.1213
_diffrn_detector_type Eos
_diffrn_measured_fraction_theta_full 0.997
_diffrn_measured_fraction_theta_max 0.880
_diffrn_measurement_details
;
List of Runs (angles in degrees, time in seconds):

  # Type    Start    End  Width  t~exp~   \w     \q     \k     \f   Frames
#--------------------------------------------------------------------------
  1  \w    -52.00  35.00   1.00    5.00    --   16.81 -57.00   0.00   87
  2  \w     14.00  44.00   1.00    5.00    --   16.81 -77.00 120.00   30
  3  \w    -24.00  57.00   1.00    5.00    --   16.81 -99.00-120.00   81
  4  \w    -18.00  81.00   1.00    5.00    --   16.81  19.00-180.00   99
  5  \w    -23.00  23.00   1.00    5.00    --  -17.43 -99.00   0.00   46
  6  \w     54.00  90.00   1.00    5.00    --   16.81 178.00  30.00   36
;
_diffrn_measurement_device 'four-circle diffractometer'
_diffrn_measurement_device_type 'Xcalibur, Eos, Gemini'
_diffrn_measurement_method '\w scans'
_diffrn_orient_matrix_type 'CrysAlisPro convention (1999,Acta A55,543-557)'
_diffrn_orient_matrix_UB_11 0.0024751000
_diffrn_orient_matrix_UB_12 0.0000345000
_diffrn_orient_matrix_UB_13 -0.0495632000
_diffrn_orient_matrix_UB_21 0.0653038000
_diffrn_orient_matrix_UB_22 0.0094710000
_diffrn_orient_matrix_UB_23 0.0102793000
_diffrn_orient_matrix_UB_31 0.0065464000
_diffrn_orient_matrix_UB_32 -0.0945005000
_diffrn_orient_matrix_UB_33 0.0010058000
_diffrn_radiation_monochromator graphite
_diffrn_radiation_probe x-ray
_diffrn_radiation_type MoK\a
_diffrn_radiation_wavelength 0.71073
_diffrn_reflns_av_R_equivalents 0.0186
_diffrn_reflns_av_unetI/netI 0.0346
_diffrn_reflns_Laue_measured_fraction_full 0.997
_diffrn_reflns_Laue_measured_fraction_max 0.880
_diffrn_reflns_limit_h_max 13
_diffrn_reflns_limit_h_min -14
_diffrn_reflns_limit_k_max 10
_diffrn_reflns_limit_k_min -9
_diffrn_reflns_limit_l_max 19
_diffrn_reflns_limit_l_min -18
_diffrn_reflns_number 9260
_diffrn_reflns_point_group_measured_fraction_full 0.958
_diffrn_reflns_point_group_measured_fraction_max 0.796
_diffrn_reflns_theta_full 25.242
_diffrn_reflns_theta_max 29.129
_diffrn_reflns_theta_min 3.091
_diffrn_source 'fine-focus sealed X-ray tube'
_diffrn_source_type 'Enhance (Mo) X-ray Source'
_exptl_absorpt_coefficient_mu 0.079
_exptl_absorpt_correction_T_max 1.00000
_exptl_absorpt_correction_T_min 0.56386
_exptl_absorpt_correction_type multi-scan
_exptl_absorpt_process_details
;
CrysAlisPro 1.171.38.41 (Rigaku Oxford Diffraction, 2015)
Empirical absorption correction using spherical harmonics,
 implemented in SCALE3 ABSPACK scaling algorithm.
;
_exptl_crystal_colour 'clear light colourless'
_exptl_crystal_colour_lustre clear
_exptl_crystal_colour_modifier light
_exptl_crystal_colour_primary colourless
_exptl_crystal_density_diffrn 1.213
_exptl_crystal_description block
_exptl_crystal_F_000 448
_exptl_crystal_size_max 0.4
_exptl_crystal_size_mid 0.34
_exptl_crystal_size_min 0.22
_refine_diff_density_max 0.166
_refine_diff_density_min -0.164
_refine_diff_density_rms 0.035
_refine_ls_abs_structure_details
;
 Flack x determined using 1555 quotients [(I+)-(I-)]/[(I+)+(I-)]
 (Parsons and Flack (2004), Acta Cryst. A60, s61).
;
_refine_ls_abs_structure_Flack 0.6(6)
_refine_ls_extinction_method none
_refine_ls_goodness_of_fit_ref 1.042
_refine_ls_hydrogen_treatment mixed
_refine_ls_matrix_type full
_refine_ls_number_parameters 297
_refine_ls_number_reflns 4914
_refine_ls_number_restraints 1
_refine_ls_restrained_S_all 1.042
_refine_ls_R_factor_all 0.0522
_refine_ls_R_factor_gt 0.0424
_refine_ls_shift/su_max 0.000
_refine_ls_shift/su_mean 0.000
_refine_ls_structure_factor_coef Fsqd
_refine_ls_weighting_details
;
 w=1/[\s^2^(Fo^2^)+(0.0400P)^2^+0.1298P]
 where P=(Fo^2^+2Fc^2^)/3
;
_refine_ls_weighting_scheme calc
_refine_ls_wR_factor_gt 0.0895
_refine_ls_wR_factor_ref 0.0963
_reflns_Friedel_coverage 0.685
_reflns_Friedel_fraction_full 0.913
_reflns_Friedel_fraction_max 0.698
_reflns_number_gt 4234
_reflns_number_total 4914
_reflns_threshold_expression 'I > 2\s(I)'
_cod_data_source_file c9nj04147h2.cif
_cod_data_source_block EE-NA
_cod_depositor_comments 'Adding full bibliography for 7058869--7058873.cif.'
_cod_database_code 7058869
_shelxl_version_number 2013-2
_shelx_space_group_comment
;
The symmetry employed for this shelxl refinement is uniquely defined
by the following loop, which should always be used as a source of
symmetry information in preference to the above space-group names.
They are only intended as comments.
;
_shelx_estimated_absorpt_t_max 0.983
_shelx_estimated_absorpt_t_min 0.969
_reflns_odcompleteness_completeness 99.76
_reflns_odcompleteness_iscentric 1
_reflns_odcompleteness_theta 26.32
_olex2_refinement_description
;
1. Fixed Uiso
 At 1.2 times of:
  All C(H) groups, All C(H,H) groups
 At 1.5 times of:
  All C(H,H,H) groups
2.a Ternary CH refined with riding coordinates:
 C8(H8), C9(H9), C14(H14)
2.b Secondary CH2 refined with riding coordinates:
 C6(H6A,H6B), C7(H7A,H7B), C11(H11A,H11B), C12(H12A,H12B), C15(H15A,H15B),
 C16(H16A,H16B)
2.c Aromatic/amide H refined with riding coordinates:
 C1(H1), C2(H2), C4(H4), C23(H23), C24(H24), C25(H25), C26(H26)
2.d Idealised Me refined as rotating group:
 C18(H18A,H18B,H18C)
2.e :
 C21(H21)
;
_olex2_submission_special_instructions 'No special instructions were received'
_oxdiff_exptl_absorpt_empirical_details
;
Empirical correction (ABSPACK) includes:
- Absorption correction using spherical harmonics
- Frame scaling
;
_oxdiff_exptl_absorpt_empirical_full_max 1.573
_oxdiff_exptl_absorpt_empirical_full_min 0.606

loop_
_space_group_symop_operation_xyz
'x, y, z'
'-x, y+1/2, -z'

loop_
_atom_site_label
_atom_site_type_symbol
_atom_site_fract_x
_atom_site_fract_y
_atom_site_fract_z
_atom_site_U_iso_or_equiv
_atom_site_adp_type
_atom_site_occupancy
_atom_site_site_symmetry_order
_atom_site_calc_flag
_atom_site_refinement_flags_posn
C1 C 0.9200(2) 0.5755(4) 0.83460(17) 0.0385(6) Uani 1 1 d .
H1 H 0.9396 0.6830 0.8665 0.046 Uiso 1 1 calc R
O1 O 0.93868(18) 0.3853(3) 0.60296(13) 0.0465(5) Uani 1 1 d .
H1A H 0.902(3) 0.296(5) 0.578(2) 0.067(11) Uiso 1 1 d .
C2 C 0.9437(2) 0.5576(4) 0.74207(18) 0.0426(6) Uani 1 1 d .
H2 H 0.9781 0.6517 0.7125 0.051 Uiso 1 1 calc R
O2 O 0.62445(16) 0.6573(3) 1.27802(13) 0.0411(4) Uani 1 1 d .
H2A H 0.600(3) 0.618(5) 1.332(3) 0.072(11) Uiso 1 1 d .
C3 C 0.9154(2) 0.3979(4) 0.69472(16) 0.0360(6) Uani 1 1 d .
C4 C 0.8645(2) 0.2597(3) 0.73946(17) 0.0355(5) Uani 1 1 d .
H4 H 0.8464 0.1520 0.7073 0.043 Uiso 1 1 calc R
C5 C 0.8397(2) 0.2785(3) 0.83209(17) 0.0315(5) Uani 1 1 d .
C6 C 0.7786(3) 0.1232(3) 0.87410(18) 0.0436(6) Uani 1 1 d .
H6A H 0.8203 0.0134 0.8615 0.052 Uiso 1 1 calc R
H6B H 0.6934 0.1145 0.8422 0.052 Uiso 1 1 calc R
C7 C 0.7804(2) 0.1390(3) 0.98068(17) 0.0390(6) Uani 1 1 d .
H7A H 0.8619 0.1075 1.0145 0.047 Uiso 1 1 calc R
H7B H 0.7211 0.0559 0.9999 0.047 Uiso 1 1 calc R
C8 C 0.7484(2) 0.3285(3) 1.00726(16) 0.0301(5) Uani 1 1 d .
H8 H 0.6690 0.3617 0.9687 0.036 Uiso 1 1 calc R
C9 C 0.8479(2) 0.4595(3) 0.98455(16) 0.0307(5) Uani 1 1 d .
H9 H 0.9255 0.4225 1.0244 0.037 Uiso 1 1 calc R
C10 C 0.8680(2) 0.4392(3) 0.88141(16) 0.0307(5) Uani 1 1 d .
C11 C 0.8244(2) 0.6523(3) 1.01399(18) 0.0384(6) Uani 1 1 d .
H11A H 0.8944 0.7261 1.0052 0.046 Uiso 1 1 calc R
H11B H 0.7518 0.6984 0.9726 0.046 Uiso 1 1 calc R
C12 C 0.8047(2) 0.6667(3) 1.11796(17) 0.0376(6) Uani 1 1 d .
H12A H 0.8813 0.6383 1.1601 0.045 Uiso 1 1 calc R
H12B H 0.7822 0.7887 1.1311 0.045 Uiso 1 1 calc R
C13 C 0.70318(19) 0.5396(3) 1.13794(15) 0.0298(5) Uani 1 1 d .
C14 C 0.7377(2) 0.3483(3) 1.11206(16) 0.0316(5) Uani 1 1 d .
H14 H 0.8203 0.3248 1.1484 0.038 Uiso 1 1 calc R
C15 C 0.6481(3) 0.2277(4) 1.1549(2) 0.0494(7) Uani 1 1 d .
H15A H 0.6864 0.1137 1.1745 0.059 Uiso 1 1 calc R
H15B H 0.5734 0.2064 1.1091 0.059 Uiso 1 1 calc R
C16 C 0.6188(3) 0.3324(4) 1.24160(19) 0.0455(7) Uani 1 1 d .
H16A H 0.6454 0.2655 1.3000 0.055 Uiso 1 1 calc R
H16B H 0.5306 0.3543 1.2352 0.055 Uiso 1 1 calc R
C17 C 0.6904(2) 0.5121(3) 1.24390(16) 0.0338(5) Uani 1 1 d .
C18 C 0.5773(2) 0.5993(4) 1.08276(19) 0.0497(7) Uani 1 1 d .
H18A H 0.5148 0.5152 1.0934 0.075 Uiso 1 1 calc GR
H18B H 0.5812 0.6046 1.0158 0.075 Uiso 1 1 calc GR
H18C H 0.5572 0.7156 1.1046 0.075 Uiso 1 1 calc GR
C20 C 0.8112(2) 0.4936(4) 1.30688(17) 0.0389(6) Uani 1 1 d .
C21 C 0.9038(3) 0.4784(4) 1.3615(2) 0.0554(8) Uani 1 1 d .
H21 H 0.9771 0.4664 1.4047 0.066 Uiso 1 1 calc R
N1 N 0.5527(2) 0.5552(3) 1.44849(17) 0.0516(6) Uani 1 1 d .
N2 N 0.2130(2) 0.4249(4) 1.60840(18) 0.0489(6) Uani 1 1 d .
O3 O 0.18369(17) 0.5843(3) 1.47365(14) 0.0590(6) Uani 1 1 d .
C22 C 0.3907(2) 0.5157(3) 1.54056(16) 0.0333(5) Uani 1 1 d .
C23 C 0.4333(2) 0.5462(4) 1.45585(18) 0.0442(6) Uani 1 1 d .
H23 H 0.3752 0.5613 1.4007 0.053 Uiso 1 1 calc R
C24 C 0.6340(3) 0.5362(4) 1.5280(2) 0.0551(8) Uani 1 1 d .
H24 H 0.7177 0.5428 1.5239 0.066 Uiso 1 1 calc R
C25 C 0.6018(2) 0.5075(4) 1.6162(2) 0.0490(7) Uani 1 1 d .
H25 H 0.6621 0.4970 1.6703 0.059 Uiso 1 1 calc R
C26 C 0.4777(2) 0.4947(3) 1.62253(18) 0.0389(6) Uani 1 1 d .
H26 H 0.4529 0.4722 1.6809 0.047 Uiso 1 1 calc R
C27 C 0.2536(2) 0.5101(4) 1.53849(17) 0.0373(5) Uani 1 1 d .
H2B H 0.138(4) 0.415(5) 1.606(3) 0.079(12) Uiso 1 1 d .
H2C H 0.263(3) 0.351(5) 1.646(2) 0.067(10) Uiso 1 1 d .

loop_
_atom_site_aniso_label
_atom_site_aniso_U_11
_atom_site_aniso_U_22
_atom_site_aniso_U_33
_atom_site_aniso_U_23
_atom_site_aniso_U_13
_atom_site_aniso_U_12
C1 0.0439(14) 0.0380(13) 0.0348(13) -0.0065(11) 0.0106(11) -0.0090(11)
O1 0.0446(11) 0.0657(13) 0.0313(9) -0.0083(9) 0.0123(8) -0.0106(10)
C2 0.0439(14) 0.0482(16) 0.0384(13) 0.0017(12) 0.0150(11) -0.0116(12)
O2 0.0439(10) 0.0480(11) 0.0349(10) -0.0038(8) 0.0167(8) 0.0031(8)
C3 0.0260(12) 0.0544(16) 0.0283(11) -0.0012(11) 0.0069(9) -0.0008(11)
C4 0.0298(12) 0.0431(14) 0.0335(13) -0.0080(11) 0.0048(10) -0.0001(10)
C5 0.0301(11) 0.0348(12) 0.0304(12) -0.0013(10) 0.0074(9) -0.0008(9)
C6 0.0620(17) 0.0323(14) 0.0401(14) -0.0078(11) 0.0185(12) -0.0085(12)
C7 0.0514(15) 0.0309(13) 0.0365(13) -0.0016(10) 0.0123(11) -0.0043(11)
C8 0.0338(12) 0.0306(12) 0.0261(11) -0.0007(9) 0.0055(9) -0.0018(9)
C9 0.0299(11) 0.0327(13) 0.0301(12) -0.0019(9) 0.0066(9) -0.0029(9)
C10 0.0282(11) 0.0338(13) 0.0308(11) -0.0013(10) 0.0070(9) -0.0006(9)
C11 0.0521(15) 0.0315(13) 0.0352(13) -0.0031(11) 0.0178(11) -0.0062(11)
C12 0.0491(15) 0.0304(12) 0.0361(13) -0.0044(11) 0.0154(11) -0.0037(11)
C13 0.0300(11) 0.0351(13) 0.0246(11) -0.0018(9) 0.0057(8) 0.0011(9)
C14 0.0362(12) 0.0324(12) 0.0267(11) 0.0001(10) 0.0064(9) -0.0040(10)
C15 0.0658(19) 0.0446(17) 0.0406(15) -0.0037(12) 0.0172(13) -0.0194(13)
C16 0.0541(16) 0.0502(17) 0.0355(13) -0.0036(12) 0.0171(12) -0.0163(13)
C17 0.0360(12) 0.0386(13) 0.0285(11) -0.0034(10) 0.0108(9) -0.0016(10)
C18 0.0407(14) 0.069(2) 0.0390(14) 0.0019(13) 0.0059(11) 0.0144(13)
C20 0.0478(14) 0.0408(14) 0.0285(12) -0.0021(11) 0.0079(11) -0.0006(11)
C21 0.0536(17) 0.068(2) 0.0405(15) -0.0001(14) -0.0039(13) 0.0044(15)
N1 0.0521(14) 0.0563(15) 0.0530(14) 0.0068(12) 0.0278(11) 0.0035(11)
N2 0.0322(12) 0.0669(17) 0.0494(14) 0.0224(12) 0.0122(11) 0.0031(11)
O3 0.0429(11) 0.0852(15) 0.0473(11) 0.0270(11) 0.0026(9) 0.0119(10)
C22 0.0354(12) 0.0328(13) 0.0334(12) 0.0051(10) 0.0108(9) 0.0042(10)
C23 0.0468(15) 0.0523(18) 0.0357(13) 0.0050(12) 0.0132(11) 0.0006(13)
C24 0.0360(14) 0.060(2) 0.073(2) 0.0083(16) 0.0215(14) 0.0046(13)
C25 0.0352(13) 0.0554(17) 0.0557(17) 0.0079(14) 0.0057(12) 0.0067(13)
C26 0.0395(13) 0.0405(14) 0.0380(13) 0.0069(11) 0.0103(11) 0.0033(11)
C27 0.0357(13) 0.0416(14) 0.0355(13) 0.0047(11) 0.0082(10) 0.0051(11)

loop_
_atom_type_symbol
_atom_type_description
_atom_type_scat_dispersion_real
_atom_type_scat_dispersion_imag
_atom_type_scat_source
C C 0.0033 0.0016 'International Tables Vol C Tables 4.2.6.8 and 6.1.1.4'
H H 0.0000 0.0000 'International Tables Vol C Tables 4.2.6.8 and 6.1.1.4'
N N 0.0061 0.0033 'International Tables Vol C Tables 4.2.6.8 and 6.1.1.4'
O O 0.0106 0.0060 'International Tables Vol C Tables 4.2.6.8 and 6.1.1.4'

loop_
_geom_angle_atom_site_label_1
_geom_angle_atom_site_label_2
_geom_angle_atom_site_label_3
_geom_angle
C2 C1 H1 118.7
C2 C1 C10 122.6(2)
C10 C1 H1 118.7
C3 O1 H1A 108(2)
C1 C2 H2 120.6
C3 C2 C1 118.8(2)
C3 C2 H2 120.6
C17 O2 H2A 106(2)
O1 C3 C2 117.3(2)
O1 C3 C4 122.7(2)
C4 C3 C2 119.9(2)
C3 C4 H4 119.4
C3 C4 C5 121.1(2)
C5 C4 H4 119.4
C4 C5 C6 117.6(2)
C4 C5 C10 119.8(2)
C10 C5 C6 122.5(2)
C5 C6 H6A 108.8
C5 C6 H6B 108.8
C5 C6 C7 113.7(2)
H6A C6 H6B 107.7
C7 C6 H6A 108.8
C7 C6 H6B 108.8
C6 C7 H7A 109.5
C6 C7 H7B 109.5
C6 C7 C8 110.8(2)
H7A C7 H7B 108.1
C8 C7 H7A 109.5
C8 C7 H7B 109.5
C7 C8 H8 108.4
C7 C8 C9 109.86(19)
C9 C8 H8 108.4
C14 C8 C7 113.08(19)
C14 C8 H8 108.4
C14 C8 C9 108.48(18)
C8 C9 H9 106.1
C10 C9 C8 111.05(17)
C10 C9 H9 106.1
C10 C9 C11 114.39(18)
C11 C9 C8 112.52(18)
C11 C9 H9 106.1
C1 C10 C5 117.7(2)
C1 C10 C9 121.6(2)
C5 C10 C9 120.73(19)
C9 C11 H11A 109.0
C9 C11 H11B 109.0
H11A C11 H11B 107.8
C12 C11 C9 112.7(2)
C12 C11 H11A 109.0
C12 C11 H11B 109.0
C11 C12 H12A 109.4
C11 C12 H12B 109.4
H12A C12 H12B 108.0
C13 C12 C11 111.12(19)
C13 C12 H12A 109.4
C13 C12 H12B 109.4
C12 C13 C14 108.55(18)
C12 C13 C17 116.80(18)
C12 C13 C18 110.2(2)
C14 C13 C17 100.04(18)
C18 C13 C14 112.6(2)
C18 C13 C17 108.39(18)
C8 C14 C13 112.73(18)
C8 C14 H14 106.4
C8 C14 C15 119.4(2)
C13 C14 H14 106.4
C15 C14 C13 104.61(19)
C15 C14 H14 106.4
C14 C15 H15A 110.8
C14 C15 H15B 110.8
C14 C15 C16 104.6(2)
H15A C15 H15B 108.9
C16 C15 H15A 110.8
C16 C15 H15B 110.8
C15 C16 H16A 110.4
C15 C16 H16B 110.4
C15 C16 C17 106.5(2)
H16A C16 H16B 108.6
C17 C16 H16A 110.4
C17 C16 H16B 110.4
O2 C17 C13 111.15(19)
O2 C17 C16 112.36(19)
O2 C17 C20 108.57(19)
C13 C17 C16 102.82(18)
C20 C17 C13 112.57(18)
C20 C17 C16 109.3(2)
C13 C18 H18A 109.5
C13 C18 H18B 109.5
C13 C18 H18C 109.5
H18A C18 H18B 109.5
H18A C18 H18C 109.5
H18B C18 H18C 109.5
C21 C20 C17 176.1(3)
C20 C21 H21 180.0
C24 N1 C23 117.3(2)
C27 N2 H2B 118(3)
C27 N2 H2C 120(2)
H2B N2 H2C 119(3)
C23 C22 C26 117.8(2)
C23 C22 C27 118.1(2)
C26 C22 C27 124.1(2)
N1 C23 C22 123.8(2)
N1 C23 H23 118.1
C22 C23 H23 118.1
N1 C24 H24 118.1
N1 C24 C25 123.7(2)
C25 C24 H24 118.1
C24 C25 H25 120.8
C24 C25 C26 118.4(2)
C26 C25 H25 120.8
C22 C26 H26 120.5
C25 C26 C22 119.0(2)
C25 C26 H26 120.5
N2 C27 C22 117.5(2)
O3 C27 N2 122.4(2)
O3 C27 C22 120.1(2)

loop_
_geom_bond_atom_site_label_1
_geom_bond_atom_site_label_2
_geom_bond_distance
C1 H1 0.9300
C1 C2 1.388(3)
C1 C10 1.389(3)
O1 H1A 0.83(4)
O1 C3 1.372(3)
C2 H2 0.9300
C2 C3 1.380(4)
O2 H2A 0.90(4)
O2 C17 1.432(3)
C3 C4 1.378(4)
C4 H4 0.9300
C4 C5 1.394(3)
C5 C6 1.511(3)
C5 C10 1.398(3)
C6 H6A 0.9700
C6 H6B 0.9700
C6 C7 1.515(3)
C7 H7A 0.9700
C7 H7B 0.9700
C7 C8 1.521(3)
C8 H8 0.9800
C8 C9 1.538(3)
C8 C14 1.519(3)
C9 H9 0.9800
C9 C10 1.524(3)
C9 C11 1.533(3)
C11 H11A 0.9700
C11 H11B 0.9700
C11 C12 1.531(3)
C12 H12A 0.9700
C12 H12B 0.9700
C12 C13 1.525(3)
C13 C14 1.539(3)
C13 C17 1.548(3)
C13 C18 1.535(3)
C14 H14 0.9800
C14 C15 1.531(3)
C15 H15A 0.9700
C15 H15B 0.9700
C15 C16 1.537(4)
C16 H16A 0.9700
C16 H16B 0.9700
C16 C17 1.552(4)
C17 C20 1.475(3)
C18 H18A 0.9600
C18 H18B 0.9600
C18 H18C 0.9600
C20 C21 1.175(4)
C21 H21 0.9300
N1 C23 1.331(3)
N1 C24 1.324(4)
N2 C27 1.318(3)
N2 H2B 0.82(4)
N2 H2C 0.89(4)
O3 C27 1.227(3)
C22 C23 1.379(3)
C22 C26 1.385(3)
C22 C27 1.499(3)
C23 H23 0.9300
C24 H24 0.9300
C24 C25 1.373(4)
C25 H25 0.9300
C25 C26 1.382(3)
C26 H26 0.9300

loop_
_geom_hbond_atom_site_label_D
_geom_hbond_atom_site_label_H
_geom_hbond_atom_site_label_A
_geom_hbond_distance_DH
_geom_hbond_distance_HA
_geom_hbond_distance_DA
_geom_hbond_angle_DHA
_geom_hbond_site_symmetry_A
O1 H1A O3 0.83(4) 1.92(4) 2.748(3) 177(3) 2_647
O2 H2A N1 0.90(4) 1.87(4) 2.774(3) 175(3) .
C4 H4 O3 0.93 2.58 3.258(3) 129.7 2_647
N2 H2B O1 0.82(4) 2.19(4) 3.009(3) 178(4) 1_456
N2 H2C O2 0.89(4) 2.08(4) 2.968(3) 174(3) 2_648

loop_
_geom_torsion_atom_site_label_1
_geom_torsion_atom_site_label_2
_geom_torsion_atom_site_label_3
_geom_torsion_atom_site_label_4
_geom_torsion
C1 C2 C3 O1 179.3(2)
C1 C2 C3 C4 0.0(4)
O1 C3 C4 C5 -178.7(2)
C2 C1 C10 C5 0.3(4)
C2 C1 C10 C9 177.4(2)
C2 C3 C4 C5 0.6(3)
C3 C4 C5 C6 177.3(2)
C3 C4 C5 C10 -0.7(3)
C4 C5 C6 C7 167.6(2)
C4 C5 C10 C1 0.3(3)
C4 C5 C10 C9 -176.8(2)
C5 C6 C7 C8 43.2(3)
C6 C5 C10 C1 -177.7(2)
C6 C5 C10 C9 5.2(3)
C6 C7 C8 C9 -63.7(3)
C6 C7 C8 C14 174.9(2)
C7 C8 C9 C10 52.9(2)
C7 C8 C9 C11 -177.4(2)
C7 C8 C14 C13 -179.0(2)
C7 C8 C14 C15 -55.6(3)
C8 C9 C10 C1 158.5(2)
C8 C9 C10 C5 -24.5(3)
C8 C9 C11 C12 52.0(3)
C8 C14 C15 C16 -156.1(2)
C9 C8 C14 C13 58.9(2)
C9 C8 C14 C15 -177.7(2)
C9 C11 C12 C13 -53.5(3)
C10 C1 C2 C3 -0.4(4)
C10 C5 C6 C7 -14.4(3)
C10 C9 C11 C12 179.99(19)
C11 C9 C10 C1 29.8(3)
C11 C9 C10 C5 -153.2(2)
C11 C12 C13 C14 56.3(3)
C11 C12 C13 C17 168.4(2)
C11 C12 C13 C18 -67.4(3)
C12 C13 C14 C8 -61.1(2)
C12 C13 C14 C15 167.6(2)
C12 C13 C17 O2 79.9(2)
C12 C13 C17 C16 -159.7(2)
C12 C13 C17 C20 -42.2(3)
C13 C14 C15 C16 -28.8(3)
C14 C8 C9 C10 177.01(19)
C14 C8 C9 C11 -53.3(3)
C14 C13 C17 O2 -163.30(18)
C14 C13 C17 C16 -42.9(2)
C14 C13 C17 C20 74.7(2)
C14 C15 C16 C17 1.4(3)
C15 C16 C17 O2 145.8(2)
C15 C16 C17 C13 26.2(3)
C15 C16 C17 C20 -93.6(3)
C17 C13 C14 C8 176.08(18)
C17 C13 C14 C15 44.8(2)
C18 C13 C14 C8 61.2(3)
C18 C13 C14 C15 -70.1(2)
C18 C13 C17 O2 -45.3(3)
C18 C13 C17 C16 75.1(2)
C18 C13 C17 C20 -167.3(2)
N1 C24 C25 C26 1.1(5)
C23 N1 C24 C25 0.3(5)
C23 C22 C26 C25 0.9(4)
C23 C22 C27 N2 157.9(3)
C23 C22 C27 O3 -22.6(4)
C24 N1 C23 C22 -1.1(4)
C24 C25 C26 C22 -1.6(4)
C26 C22 C23 N1 0.5(4)
C26 C22 C27 N2 -23.1(4)
C26 C22 C27 O3 156.4(3)
C27 C22 C23 N1 179.6(3)
C27 C22 C26 C25 -178.1(2)
